data_4114642
loop_
_publ_author_name
'David R. Spring'
'Shyam Krishnan'
'Helen E. Blackwell'
'Stuart L. Schreiber'

_publ_section_title
;
 Diversity-Oriented Synthesis of Biaryl-Containing Medium Rings Using a
 One Bead/One Stock Solution Platform
;
_journal_name_full 'Journal of the American Chemical Society'
_journal_page_first 1354
_journal_page_last 1363
_journal_paper_doi 10.1021/ja017248o
_journal_volume 124
_journal_year 2002
_chemical_formula_sum 'C22 H20 Br N O'
_chemical_formula_weight 394.30
_chemical_name_systematic
; 
 ? 
;
_space_group_IT_number 4
_symmetry_cell_setting monoclinic
_symmetry_space_group_name_Hall 'P 2yb'
_symmetry_space_group_name_H-M 'P 1 21 1'
_atom_sites_solution_hydrogens geom
_atom_sites_solution_primary direct
_atom_sites_solution_secondary difmap
_audit_creation_method SHELXL-97
_cell_angle_alpha 90.00
_cell_angle_beta 101.302(2)
_cell_angle_gamma 90.00
_cell_formula_units_Z 4
_cell_length_a 10.1078(10)
_cell_length_b 11.1252(10)
_cell_length_c 17.0275(16)
_cell_measurement_temperature 213(2)
_cell_volume 1877.6(3)
_computing_cell_refinement 'SMART (BRUKER, V5.054, 1998)'
_computing_data_collection 'ASTRO (BRUKER, V5.007, 1997)'
_computing_data_reduction 'SAINT (BRUKER, V6.01, 1999)'
_computing_molecular_graphics 'SHELXTL (BRUKER, 1998, V5.1)'
_computing_publication_material 'XCIF (Sheldrick and BRUKER, 1997, V5.1)'
_computing_structure_refinement 'SHELXL-97 (Sheldrick, 1997)'
_computing_structure_solution 'SHELXS-97 (Sheldrick, 1990)'
_diffrn_ambient_temperature 213(2)
_diffrn_measured_fraction_theta_full 0.980
_diffrn_measured_fraction_theta_max 0.980
_diffrn_measurement_method '\w, 0.3 deg'
_diffrn_radiation_monochromator graphite
_diffrn_radiation_source 'fine-focus sealed tube'
_diffrn_radiation_type MoK\a
_diffrn_radiation_wavelength 0.71073
_diffrn_reflns_av_R_equivalents 0.0395
_diffrn_reflns_av_sigmaI/netI 0.0930
_diffrn_reflns_limit_h_max 13
_diffrn_reflns_limit_h_min -7
_diffrn_reflns_limit_k_max 14
_diffrn_reflns_limit_k_min -14
_diffrn_reflns_limit_l_max 22
_diffrn_reflns_limit_l_min -22
_diffrn_reflns_number 12686
_diffrn_reflns_theta_full 28.30
_diffrn_reflns_theta_max 28.30
_diffrn_reflns_theta_min 1.22
_diffrn_standards_decay_% <1
_diffrn_standards_interval_count 0
_diffrn_standards_number 0
_exptl_absorpt_coefficient_mu 2.198
_exptl_absorpt_correction_type none
_exptl_crystal_colour 'pale yellow'
_exptl_crystal_density_diffrn 1.395
_exptl_crystal_description chunk
_exptl_crystal_F_000 808
_exptl_crystal_size_max 0.10
_exptl_crystal_size_mid 0.08
_exptl_crystal_size_min 0.06
_refine_diff_density_max 0.728
_refine_diff_density_min -0.412
_refine_diff_density_rms 0.050
_refine_ls_abs_structure_details 'Flack H D (1983), Acta Cryst. A39, 876-881'
_refine_ls_abs_structure_Flack 0.001(6)
_refine_ls_extinction_method none
_refine_ls_goodness_of_fit_ref 1.002
_refine_ls_hydrogen_treatment mixed
_refine_ls_matrix_type full
_refine_ls_number_parameters 451
_refine_ls_number_reflns 8500
_refine_ls_number_restraints 1
_refine_ls_restrained_S_all 1.002
_refine_ls_R_factor_all 0.0984
_refine_ls_R_factor_gt 0.0458
_refine_ls_shift/su_max 0.012
_refine_ls_shift/su_mean 0.002
_refine_ls_structure_factor_coef Fsqd
_refine_ls_weighting_details 'calc w=1/[\s^2^(Fo^2^)+(0.0152P)^2^+0.0000P] where P=(Fo^2^+2Fc^2^)/3'
_refine_ls_weighting_scheme calc
_refine_ls_wR_factor_gt 0.0625
_refine_ls_wR_factor_ref 0.0692
_reflns_number_gt 5040
_reflns_number_total 8500
_reflns_threshold_expression >2sigma(I)
_cod_data_source_file ja017248o_s2_20.cif
_cod_data_source_block sls64t
_cod_database_code 4114642

loop_
_symmetry_equiv_pos_as_xyz
'x, y, z'
'-x, y+1/2, -z'

loop_
_atom_site_label
_atom_site_type_symbol
_atom_site_fract_x
_atom_site_fract_y
_atom_site_fract_z
_atom_site_U_iso_or_equiv
_atom_site_adp_type
_atom_site_occupancy
_atom_site_symmetry_multiplicity
_atom_site_calc_flag
_atom_site_refinement_flags
Br1 Br 0.32982(4) 0.69268(3) 0.36499(3) 0.05543(14) Uani 1 1 d .
O1 O 0.3528(2) 0.5213(2) 0.22751(14) 0.0376(6) Uani 1 1 d .
N1 N 0.1370(3) 0.3407(3) 0.20794(18) 0.0413(8) Uani 1 1 d .
C1 C 0.3710(4) 0.5268(4) 0.3702(2) 0.0405(10) Uani 1 1 d .
C2 C 0.3748(4) 0.4641(3) 0.3004(2) 0.0345(10) Uani 1 1 d .
C3 C 0.4141(4) 0.3426(3) 0.3050(2) 0.0382(10) Uani 1 1 d .
C4 C 0.4439(4) 0.2898(4) 0.3794(3) 0.0481(11) Uani 1 1 d .
H4A H 0.4717 0.2090 0.3834 0.058 Uiso 1 1 calc R
C5 C 0.4346(4) 0.3512(4) 0.4481(3) 0.0562(12) Uani 1 1 d .
H5A H 0.4512 0.3115 0.4978 0.067 Uiso 1 1 calc R
C6 C 0.4007(4) 0.4713(4) 0.4436(2) 0.0537(12) Uani 1 1 d .
H6A H 0.3979 0.5150 0.4905 0.064 Uiso 1 1 calc R
C7 C 0.4329(4) 0.2757(3) 0.2320(2) 0.0418(10) Uani 1 1 d .
C8 C 0.3275(4) 0.2179(3) 0.1817(2) 0.0434(10) Uani 1 1 d .
C9 C 0.3571(5) 0.1489(3) 0.1186(3) 0.0588(13) Uani 1 1 d .
H9A H 0.2872 0.1073 0.0849 0.071 Uiso 1 1 calc R
C10 C 0.4871(6) 0.1406(4) 0.1050(3) 0.0725(16) Uani 1 1 d .
H10A H 0.5047 0.0942 0.0621 0.087 Uiso 1 1 calc R
C11 C 0.5910(5) 0.2000(5) 0.1541(3) 0.0690(13) Uani 1 1 d .
H11A H 0.6795 0.1952 0.1448 0.083 Uiso 1 1 calc R
C12 C 0.5631(4) 0.2667(4) 0.2171(3) 0.0551(12) Uani 1 1 d .
H12A H 0.6338 0.3072 0.2509 0.066 Uiso 1 1 calc R
C13 C 0.1836(4) 0.2208(3) 0.1926(2) 0.0524(12) Uani 1 1 d .
H13A H 0.1255 0.1886 0.1443 0.063 Uiso 1 1 calc R
H13B H 0.1746 0.1683 0.2375 0.063 Uiso 1 1 calc R
C14 C 0.1526(4) 0.4309(4) 0.1487(2) 0.0419(10) Uani 1 1 d .
H14A H 0.0643 0.4492 0.1155 0.050 Uiso 1 1 calc R
H14B H 0.2108 0.3993 0.1137 0.050 Uiso 1 1 calc R
C15 C 0.2142(4) 0.5449(3) 0.1893(2) 0.0357(10) Uani 1 1 d .
H15A H 0.1628 0.5694 0.2305 0.043 Uiso 1 1 calc R
C16 C -0.0004(4) 0.3371(4) 0.2223(3) 0.0616(14) Uani 1 1 d .
H16A H -0.0063 0.2777 0.2632 0.092 Uiso 1 1 calc R
H16B H -0.0621 0.3158 0.1732 0.092 Uiso 1 1 calc R
H16C H -0.0244 0.4155 0.2403 0.092 Uiso 1 1 calc R
C17 C 0.2145(4) 0.6469(3) 0.1311(2) 0.0357(10) Uani 1 1 d .
C18 C 0.3305(4) 0.7048(4) 0.1206(2) 0.0520(11) Uani 1 1 d .
H18A H 0.4146 0.6810 0.1507 0.062 Uiso 1 1 calc R
C19 C 0.3231(5) 0.7974(4) 0.0663(3) 0.0714(14) Uani 1 1 d .
H19A H 0.4027 0.8362 0.0595 0.086 Uiso 1 1 calc R
C20 C 0.2018(6) 0.8339(4) 0.0219(3) 0.0678(15) Uani 1 1 d .
H20A H 0.1982 0.8973 -0.0150 0.081 Uiso 1 1 calc R
C21 C 0.0870(5) 0.7776(4) 0.0316(2) 0.0585(12) Uani 1 1 d .
H21A H 0.0035 0.8015 0.0009 0.070 Uiso 1 1 calc R
C22 C 0.0924(4) 0.6855(4) 0.0865(2) 0.0456(10) Uani 1 1 d .
H22A H 0.0120 0.6485 0.0937 0.055 Uiso 1 1 calc R
Br1A Br 0.69370(5) 0.59145(3) 0.12433(3) 0.06202(15) Uani 1 1 d .
O1A O 0.8978(2) 0.7136(2) 0.25759(14) 0.0407(6) Uani 1 1 d .
N1A N 0.7626(3) 0.9082(3) 0.32307(19) 0.0420(8) Uani 1 1 d .
C1A C 0.7596(4) 0.7525(4) 0.1284(3) 0.0471(12) Uani 1 1 d .
C2A C 0.8522(4) 0.7893(4) 0.1949(2) 0.0394(10) Uani 1 1 d .
C3A C 0.9091(4) 0.9049(4) 0.1940(2) 0.0402(10) Uani 1 1 d .
C4A C 0.8663(4) 0.9786(4) 0.1287(3) 0.0496(12) Uani 1 1 d .
H4AA H 0.9049 1.0553 0.1280 0.059 Uiso 1 1 calc R
C5A C 0.7689(5) 0.9432(4) 0.0647(3) 0.0547(13) Uani 1 1 d .
H5AA H 0.7391 0.9961 0.0219 0.066 Uiso 1 1 calc R
C6A C 0.7152(5) 0.8284(4) 0.0642(3) 0.0555(13) Uani 1 1 d .
H6AA H 0.6493 0.8024 0.0206 0.067 Uiso 1 1 calc R
C7A C 1.0171(4) 0.9440(3) 0.2621(2) 0.0413(11) Uani 1 1 d .
C8A C 0.9884(4) 0.9977(3) 0.3316(2) 0.0433(10) Uani 1 1 d .
C9A C 1.0954(5) 1.0336(3) 0.3908(3) 0.0548(12) Uani 1 1 d .
H9AA H 1.0769 1.0683 0.4378 0.066 Uiso 1 1 calc R
C10A C 1.2260(5) 1.0204(4) 0.3835(3) 0.0577(13) Uani 1 1 d .
H10B H 1.2965 1.0460 0.4246 0.069 Uiso 1 1 calc R
C11A C 1.2535(4) 0.9697(4) 0.3157(3) 0.0626(14) Uani 1 1 d .
H11B H 1.3436 0.9612 0.3100 0.075 Uiso 1 1 calc R
C12A C 1.1507(4) 0.9304(3) 0.2553(3) 0.0495(11) Uani 1 1 d .
H12B H 1.1716 0.8942 0.2094 0.059 Uiso 1 1 calc R
C13A C 0.8443(4) 1.0151(4) 0.3420(3) 0.0504(11) Uani 1 1 d .
H13C H 0.8446 1.0385 0.3975 0.061 Uiso 1 1 calc R
H13D H 0.8036 1.0810 0.3072 0.061 Uiso 1 1 calc R
C14A C 0.8124(4) 0.8018(4) 0.3688(2) 0.0446(12) Uani 1 1 d .
H14C H 0.7570 0.7860 0.4089 0.053 Uiso 1 1 calc R
H14D H 0.9054 0.8155 0.3970 0.053 Uiso 1 1 calc R
C15A C 0.8079(3) 0.6935(4) 0.3137(2) 0.0396(9) Uani 1 1 d .
H15B H 0.7146 0.6836 0.2831 0.048 Uiso 1 1 calc R
C16A C 0.6198(4) 0.9283(4) 0.3155(2) 0.0545(12) Uani 1 1 d .
H16D H 0.5718 0.8533 0.3020 0.082 Uiso 1 1 calc R
H16E H 0.5898 0.9869 0.2736 0.082 Uiso 1 1 calc R
H16F H 0.6017 0.9583 0.3659 0.082 Uiso 1 1 calc R
C17A C 0.8512(4) 0.5791(4) 0.3570(2) 0.0375(10) Uani 1 1 d .
C18A C 0.9868(4) 0.5521(4) 0.3838(2) 0.0546(13) Uani 1 1 d .
H18B H 1.0530 0.6075 0.3756 0.065 Uiso 1 1 calc R
C19A C 1.0259(5) 0.4443(4) 0.4225(3) 0.0641(13) Uani 1 1 d .
H19B H 1.1181 0.4263 0.4384 0.077 Uiso 1 1 calc R
C20A C 0.9311(5) 0.3635(4) 0.4377(3) 0.0608(13) Uani 1 1 d .
H20B H 0.9576 0.2908 0.4643 0.073 Uiso 1 1 calc R
C21A C 0.7974(5) 0.3911(4) 0.4133(3) 0.0626(14) Uani 1 1 d .
H21B H 0.7314 0.3373 0.4240 0.075 Uiso 1 1 calc R
C22A C 0.7589(4) 0.4962(4) 0.3735(3) 0.0572(13) Uani 1 1 d .
H22B H 0.6664 0.5123 0.3568 0.069 Uiso 1 1 calc R

loop_
_atom_site_aniso_label
_atom_site_aniso_U_11
_atom_site_aniso_U_22
_atom_site_aniso_U_33
_atom_site_aniso_U_23
_atom_site_aniso_U_13
_atom_site_aniso_U_12
Br1 0.0573(3) 0.0460(3) 0.0602(3) -0.0132(3) 0.0044(3) -0.0057(3)
O1 0.0361(16) 0.0400(15) 0.0346(15) 0.0062(12) 0.0019(13) -0.0003(12)
N1 0.046(2) 0.0351(19) 0.042(2) 0.0074(15) 0.0053(18) -0.0047(16)
C1 0.033(2) 0.053(3) 0.033(2) 0.003(2) 0.001(2) -0.002(2)
C2 0.032(2) 0.036(2) 0.033(2) 0.0041(19) 0.0020(19) -0.0031(18)
C3 0.029(2) 0.045(3) 0.038(3) 0.002(2) -0.001(2) -0.0009(19)
C4 0.042(3) 0.050(3) 0.047(3) 0.015(2) -0.002(2) 0.007(2)
C5 0.056(3) 0.073(3) 0.036(3) 0.021(2) 0.002(2) 0.008(3)
C6 0.051(3) 0.067(3) 0.040(3) -0.006(2) 0.001(2) 0.002(2)
C7 0.045(3) 0.031(2) 0.046(3) 0.0080(19) 0.001(2) 0.004(2)
C8 0.048(3) 0.031(3) 0.047(3) 0.0091(19) 0.000(2) 0.002(2)
C9 0.071(4) 0.043(3) 0.056(3) -0.001(2) -0.004(3) 0.015(2)
C10 0.100(5) 0.060(3) 0.056(3) -0.008(2) 0.010(3) 0.033(3)
C11 0.061(3) 0.082(3) 0.063(3) 0.001(3) 0.011(3) 0.026(3)
C12 0.050(3) 0.056(3) 0.054(3) -0.001(2) 0.000(3) 0.008(2)
C13 0.059(3) 0.036(3) 0.056(3) 0.004(2) -0.006(2) -0.006(2)
C14 0.040(3) 0.047(3) 0.037(2) 0.000(2) 0.004(2) -0.003(2)
C15 0.033(2) 0.041(3) 0.033(2) 0.0031(18) 0.005(2) 0.0034(18)
C16 0.058(3) 0.058(3) 0.070(3) 0.004(3) 0.016(3) -0.007(3)
C17 0.043(3) 0.032(2) 0.031(2) -0.0021(16) 0.006(2) 0.0058(19)
C18 0.044(3) 0.049(3) 0.063(3) 0.020(3) 0.012(2) 0.005(2)
C19 0.064(3) 0.066(3) 0.091(4) 0.026(3) 0.031(3) -0.010(3)
C20 0.098(5) 0.055(3) 0.054(3) 0.026(2) 0.024(3) 0.007(3)
C21 0.066(3) 0.059(3) 0.049(3) 0.011(2) 0.008(3) 0.014(3)
C22 0.046(3) 0.047(3) 0.046(2) 0.014(2) 0.014(2) 0.005(3)
Br1A 0.0613(3) 0.0596(3) 0.0621(3) -0.0187(3) 0.0046(3) -0.0040(3)
O1A 0.0379(14) 0.0430(16) 0.0413(15) 0.0015(13) 0.0084(13) 0.0027(13)
N1A 0.035(2) 0.043(2) 0.048(2) -0.0061(17) 0.0095(18) 0.0018(17)
C1A 0.047(3) 0.055(3) 0.038(3) -0.008(2) 0.004(2) 0.005(2)
C2A 0.036(3) 0.046(3) 0.040(3) -0.005(2) 0.017(2) 0.005(2)
C3A 0.036(3) 0.048(3) 0.039(2) 0.003(2) 0.016(2) 0.010(2)
C4A 0.046(3) 0.056(3) 0.052(3) 0.002(2) 0.022(2) 0.007(2)
C5A 0.063(3) 0.062(3) 0.040(3) 0.005(2) 0.014(3) 0.013(3)
C6A 0.051(3) 0.072(4) 0.041(3) -0.014(3) 0.005(2) 0.012(3)
C7A 0.038(3) 0.031(2) 0.055(3) 0.001(2) 0.010(2) -0.004(2)
C8A 0.044(3) 0.033(2) 0.052(3) 0.005(2) 0.007(2) 0.001(2)
C9A 0.066(4) 0.042(3) 0.053(3) 0.000(2) 0.003(3) -0.010(2)
C10A 0.044(3) 0.053(3) 0.068(4) 0.014(3) -0.009(3) -0.012(2)
C11A 0.032(3) 0.046(3) 0.109(4) 0.029(3) 0.011(3) 0.001(2)
C12A 0.040(3) 0.036(2) 0.076(3) 0.009(2) 0.020(3) 0.004(2)
C13A 0.050(3) 0.049(3) 0.053(3) -0.007(2) 0.011(2) 0.006(2)
C14A 0.035(3) 0.059(3) 0.041(3) -0.006(2) 0.010(2) 0.001(2)
C15A 0.027(2) 0.050(2) 0.043(2) -0.008(2) 0.0079(19) -0.005(2)
C16A 0.045(3) 0.063(3) 0.057(3) 0.001(2) 0.014(2) 0.003(2)
C17A 0.033(2) 0.043(3) 0.037(2) -0.004(2) 0.0079(19) -0.003(2)
C18A 0.044(3) 0.071(3) 0.050(3) 0.010(2) 0.010(2) -0.002(2)
C19A 0.052(3) 0.083(4) 0.056(3) 0.015(3) 0.006(3) 0.018(3)
C20A 0.075(4) 0.052(3) 0.053(3) 0.009(2) 0.008(3) 0.004(3)
C21A 0.060(4) 0.055(3) 0.069(3) 0.010(3) 0.004(3) -0.024(3)
C22A 0.040(3) 0.059(3) 0.066(3) 0.001(3) -0.006(3) -0.010(2)

loop_
_atom_type_symbol
_atom_type_description
_atom_type_scat_dispersion_real
_atom_type_scat_dispersion_imag
_atom_type_scat_source
C C 0.0033 0.0016 'International Tables Vol C Tables 4.2.6.8 and 6.1.1.4'
H H 0.0000 0.0000 'International Tables Vol C Tables 4.2.6.8 and 6.1.1.4'
N N 0.0061 0.0033 'International Tables Vol C Tables 4.2.6.8 and 6.1.1.4'
O O 0.0106 0.0060 'International Tables Vol C Tables 4.2.6.8 and 6.1.1.4'
Br Br -0.2901 2.4595 'International Tables Vol C Tables 4.2.6.8 and 6.1.1.4'

loop_
_geom_angle_atom_site_label_1
_geom_angle_atom_site_label_2
_geom_angle_atom_site_label_3
_geom_angle
C2 O1 C15 117.5(3)
C14 N1 C16 111.9(3)
C14 N1 C13 115.2(3)
C16 N1 C13 111.0(3)
C6 C1 C2 121.1(4)
C6 C1 Br1 119.2(3)
C2 C1 Br1 119.6(3)
O1 C2 C1 121.1(3)
O1 C2 C3 119.3(3)
C1 C2 C3 119.4(3)
C4 C3 C2 118.1(4)
C4 C3 C7 120.9(4)
C2 C3 C7 120.9(3)
C3 C4 C5 122.2(4)
C4 C5 C6 119.6(4)
C1 C6 C5 119.6(4)
C8 C7 C12 119.6(4)
C8 C7 C3 122.5(4)
C12 C7 C3 117.9(4)
C7 C8 C9 118.3(4)
C7 C8 C13 124.0(4)
C9 C8 C13 117.7(4)
C10 C9 C8 121.3(4)
C11 C10 C9 120.2(5)
C10 C11 C12 118.9(4)
C11 C12 C7 121.7(4)
N1 C13 C8 113.4(3)
N1 C14 C15 110.6(3)
O1 C15 C17 107.8(3)
O1 C15 C14 109.1(3)
C17 C15 C14 112.6(3)
C18 C17 C22 118.3(4)
C18 C17 C15 123.2(4)
C22 C17 C15 118.5(3)
C19 C18 C17 120.0(4)
C20 C19 C18 121.2(4)
C21 C20 C19 119.3(4)
C20 C21 C22 120.3(4)
C17 C22 C21 120.9(4)
C2A O1A C15A 116.6(3)
C16A N1A C13A 114.2(3)
C16A N1A C14A 114.2(3)
C13A N1A C14A 115.3(3)
C2A C1A C6A 121.9(4)
C2A C1A Br1A 118.9(3)
C6A C1A Br1A 119.2(3)
O1A C2A C1A 121.9(4)
O1A C2A C3A 119.6(3)
C1A C2A C3A 118.3(4)
C4A C3A C2A 119.1(4)
C4A C3A C7A 121.2(4)
C2A C3A C7A 119.7(3)
C5A C4A C3A 122.1(4)
C4A C5A C6A 119.2(4)
C5A C6A C1A 119.4(4)
C12A C7A C8A 118.8(4)
C12A C7A C3A 118.7(4)
C8A C7A C3A 122.5(4)
C9A C8A C7A 118.3(4)
C9A C8A C13A 120.7(4)
C7A C8A C13A 121.0(4)
C10A C9A C8A 122.5(4)
C9A C10A C11A 119.1(4)
C10A C11A C12A 120.9(4)
C7A C12A C11A 120.4(4)
N1A C13A C8A 112.9(3)
N1A C14A C15A 110.5(3)
O1A C15A C17A 107.1(3)
O1A C15A C14A 109.5(3)
C17A C15A C14A 113.6(3)
C22A C17A C18A 116.9(4)
C22A C17A C15A 121.7(4)
C18A C17A C15A 121.4(4)
C19A C18A C17A 120.8(4)
C20A C19A C18A 120.7(4)
C21A C20A C19A 118.6(4)
C20A C21A C22A 120.7(4)
C21A C22A C17A 122.2(4)

loop_
_geom_bond_atom_site_label_1
_geom_bond_atom_site_label_2
_geom_bond_distance
Br1 C1 1.890(4)
O1 C2 1.373(4)
O1 C15 1.448(4)
N1 C14 1.453(5)
N1 C16 1.458(5)
N1 C13 1.455(5)
C1 C6 1.373(5)
C1 C2 1.385(5)
C2 C3 1.408(5)
C3 C4 1.376(5)
C3 C7 1.492(5)
C4 C5 1.373(6)
C5 C6 1.378(5)
C7 C8 1.387(5)
C7 C12 1.392(5)
C8 C9 1.400(5)
C8 C13 1.502(5)
C9 C10 1.381(6)
C10 C11 1.376(6)
C11 C12 1.378(6)
C14 C15 1.518(5)
C15 C17 1.508(5)
C17 C18 1.379(5)
C17 C22 1.384(5)
C18 C19 1.377(6)
C19 C20 1.369(6)
C20 C21 1.357(6)
C21 C22 1.381(5)
Br1A C1A 1.908(4)
O1A C2A 1.367(4)
O1A C15A 1.460(4)
N1A C16A 1.442(5)
N1A C13A 1.448(5)
N1A C14A 1.451(5)
C1A C2A 1.383(5)
C1A C6A 1.385(5)
C2A C3A 1.411(5)
C3A C4A 1.381(5)
C3A C7A 1.493(5)
C4A C5A 1.375(5)
C5A C6A 1.386(6)
C7A C12A 1.386(5)
C7A C8A 1.407(5)
C8A C9A 1.384(5)
C8A C13A 1.513(5)
C9A C10A 1.359(6)
C10A C11A 1.361(6)
C11A C12A 1.381(5)
C14A C15A 1.522(6)
C15A C17A 1.493(6)
C17A C22A 1.379(5)
C17A C18A 1.390(5)
C18A C19A 1.388(5)
C19A C20A 1.374(6)
C20A C21A 1.369(6)
C21A C22A 1.369(6)

loop_
_geom_torsion_atom_site_label_1
_geom_torsion_atom_site_label_2
_geom_torsion_atom_site_label_3
_geom_torsion_atom_site_label_4
_geom_torsion
C15 O1 C2 C1 -80.1(4)
C15 O1 C2 C3 105.8(4)
C6 C1 C2 O1 -176.2(4)
Br1 C1 C2 O1 1.8(5)
C6 C1 C2 C3 -2.1(6)
Br1 C1 C2 C3 175.9(3)
O1 C2 C3 C4 175.8(3)
C1 C2 C3 C4 1.7(6)
O1 C2 C3 C7 0.5(5)
C1 C2 C3 C7 -173.7(4)
C2 C3 C4 C5 1.0(6)
C7 C3 C4 C5 176.4(4)
C3 C4 C5 C6 -3.3(7)
C2 C1 C6 C5 -0.2(6)
Br1 C1 C6 C5 -178.1(3)
C4 C5 C6 C1 2.8(6)
C4 C3 C7 C8 97.8(5)
C2 C3 C7 C8 -86.9(5)
C4 C3 C7 C12 -78.8(5)
C2 C3 C7 C12 96.4(4)
C12 C7 C8 C9 2.0(5)
C3 C7 C8 C9 -174.6(3)
C12 C7 C8 C13 179.5(4)
C3 C7 C8 C13 2.9(6)
C7 C8 C9 C10 -1.7(6)
C13 C8 C9 C10 -179.4(4)
C8 C9 C10 C11 0.5(7)
C9 C10 C11 C12 0.5(7)
C10 C11 C12 C7 -0.2(7)
C8 C7 C12 C11 -1.1(6)
C3 C7 C12 C11 175.7(4)
C14 N1 C13 C8 54.8(4)
C16 N1 C13 C8 -176.9(3)
C7 C8 C13 N1 46.8(5)
C9 C8 C13 N1 -135.7(3)
C16 N1 C14 C15 98.9(4)
C13 N1 C14 C15 -133.2(3)
C2 O1 C15 C17 157.6(3)
C2 O1 C15 C14 -79.9(4)
N1 C14 C15 O1 68.4(4)
N1 C14 C15 C17 -172.0(3)
O1 C15 C17 C18 -1.2(5)
C14 C15 C17 C18 -121.6(4)
O1 C15 C17 C22 179.6(3)
C14 C15 C17 C22 59.2(5)
C22 C17 C18 C19 -0.8(6)
C15 C17 C18 C19 179.9(4)
C17 C18 C19 C20 0.1(7)
C18 C19 C20 C21 -0.1(8)
C19 C20 C21 C22 0.8(7)
C18 C17 C22 C21 1.5(6)
C15 C17 C22 C21 -179.2(4)
C20 C21 C22 C17 -1.5(7)
C15A O1A C2A C1A -78.4(4)
C15A O1A C2A C3A 107.5(4)
C6A C1A C2A O1A -178.7(4)
Br1A C1A C2A O1A 0.2(5)
C6A C1A C2A C3A -4.6(6)
Br1A C1A C2A C3A 174.4(3)
O1A C2A C3A C4A 177.2(3)
C1A C2A C3A C4A 2.9(5)
O1A C2A C3A C7A -0.9(5)
C1A C2A C3A C7A -175.3(4)
C2A C3A C4A C5A 0.5(6)
C7A C3A C4A C5A 178.6(4)
C3A C4A C5A C6A -2.4(6)
C4A C5A C6A C1A 0.7(6)
C2A C1A C6A C5A 2.8(7)
Br1A C1A C6A C5A -176.2(3)
C4A C3A C7A C12A -82.8(5)
C2A C3A C7A C12A 95.3(4)
C4A C3A C7A C8A 95.1(5)
C2A C3A C7A C8A -86.9(5)
C12A C7A C8A C9A -0.7(5)
C3A C7A C8A C9A -178.5(4)
C12A C7A C8A C13A 179.8(4)
C3A C7A C8A C13A 1.9(6)
C7A C8A C9A C10A 1.1(6)
C13A C8A C9A C10A -179.4(4)
C8A C9A C10A C11A -0.3(6)
C9A C10A C11A C12A -0.8(6)
C8A C7A C12A C11A -0.4(6)
C3A C7A C12A C11A 177.6(3)
C10A C11A C12A C7A 1.2(6)
C16A N1A C13A C8A -167.4(3)
C14A N1A C13A C8A 57.4(5)
C9A C8A C13A N1A -132.0(4)
C7A C8A C13A N1A 47.5(5)
C16A N1A C14A C15A 91.1(4)
C13A N1A C14A C15A -133.7(3)
C2A O1A C15A C17A 159.6(3)
C2A O1A C15A C14A -76.8(4)
N1A C14A C15A O1A 63.2(4)
N1A C14A C15A C17A -177.1(3)
O1A C15A C17A C22A -139.0(4)
C14A C15A C17A C22A 99.9(4)
O1A C15A C17A C18A 42.0(5)
C14A C15A C17A C18A -79.1(5)
C22A C17A C18A C19A 2.3(6)
C15A C17A C18A C19A -178.6(4)
C17A C18A C19A C20A -2.3(7)
C18A C19A C20A C21A 0.6(7)
C19A C20A C21A C22A 1.0(7)
C20A C21A C22A C17A -0.8(8)
C18A C17A C22A C21A -0.8(6)
C15A C17A C22A C21A -179.8(4)
